data_7022913
loop_
_publ_author_name
'Safin, Damir A.'
'Babashkina, Maria G.'
'Railliet, Antoine P.'
'Tumanov, Nikolay A.'
'Robeyns, Koen'
'Devlin, Eamonn'
'Sanakis, Yiannis'
'Filinchuk, Yaroslav'
'Garcia, Yann'

_publ_section_title
;
 First structurally characterized self-assembly of bipodal
 N-thiophosphorylated bis-thiourea with Co(II): magnetic properties and
 thermal decomposition.
;
_journal_issue 15
_journal_name_full 'Dalton transactions (Cambridge, England : 2003)'
_journal_page_first 5532
_journal_page_last 5538
_journal_paper_doi 10.1039/c3dt50254f
_journal_volume 42
_journal_year 2013
_chemical_formula_moiety 'C16 H36 N2 O4 P2 S2'
_chemical_formula_sum 'C16 H36 N2 O4 P2 S2'
_chemical_formula_weight 446.53
_chemical_name_systematic
;
?
;
_space_group_IT_number 15
_symmetry_cell_setting monoclinic
_symmetry_space_group_name_Hall '-C 2yc'
_symmetry_space_group_name_H-M 'C 1 2/c 1'
_atom_sites_solution_hydrogens geom
_atom_sites_solution_primary direct
_atom_sites_solution_secondary difmap
_audit_creation_method SHELXL-97
_cell_angle_alpha 90.00
_cell_angle_beta 91.163(3)
_cell_angle_gamma 90.00
_cell_formula_units_Z 4
_cell_length_a 17.7793(5)
_cell_length_b 7.9981(2)
_cell_length_c 17.2729(6)
_cell_measurement_reflns_used 5325
_cell_measurement_temperature 150(2)
_cell_measurement_theta_max 29.8405
_cell_measurement_theta_min 2.2869
_cell_volume 2455.71(13)
_computing_cell_refinement
;
CrysAlisPro, Agilent Technologies,
Version 1.171.36.21 (release 14-08-2012 CrysAlis171 .NET)
(compiled Sep 14 2012,17:21:16)
;
_computing_data_collection MAR
_computing_data_reduction
;
CrysAlisPro, Agilent Technologies,
Version 1.171.36.21 (release 14-08-2012 CrysAlis171 .NET)
(compiled Sep 14 2012,17:21:16)
;
_computing_structure_refinement 'SHELXL-97 (Sheldrick, 1997)'
_computing_structure_solution 'SHELXS-97 (Sheldrick, 1990)'
_diffrn_ambient_temperature 150(2)
_diffrn_measured_fraction_theta_full 0.953
_diffrn_measured_fraction_theta_max 0.926
_diffrn_measurement_device_type 'MAR345 image plate'
_diffrn_measurement_method '180 images, \D\F 1.0\% '
_diffrn_radiation_monochromator 'Xenocs Fox3D mirror'
_diffrn_radiation_source 'Rigaku UltraX 18 rotating anode'
_diffrn_radiation_type MoK\a
_diffrn_radiation_wavelength 0.71073
_diffrn_reflns_av_R_equivalents 0.0519
_diffrn_reflns_av_sigmaI/netI 0.0432
_diffrn_reflns_limit_h_max 24
_diffrn_reflns_limit_h_min -24
_diffrn_reflns_limit_k_max 11
_diffrn_reflns_limit_k_min -11
_diffrn_reflns_limit_l_max 22
_diffrn_reflns_limit_l_min -23
_diffrn_reflns_number 11873
_diffrn_reflns_theta_full 25.24
_diffrn_reflns_theta_max 29.91
_diffrn_reflns_theta_min 2.29
_exptl_absorpt_coefficient_mu 0.368
_exptl_absorpt_correction_T_max 1.00000
_exptl_absorpt_correction_T_min 0.97985
_exptl_absorpt_correction_type multi-scan
_exptl_absorpt_process_details
;
CrysAlisPro, Agilent Technologies,
Version 1.171.36.21 (release 14-08-2012 CrysAlis171 .NET)
(compiled Sep 14 2012,17:21:16)
Empirical absorption correction using spherical harmonics,
implemented in SCALE3 ABSPACK scaling algorithm.
;
_exptl_crystal_colour colourless
_exptl_crystal_density_diffrn 1.208
_exptl_crystal_density_method 'not measured'
_exptl_crystal_description rod
_exptl_crystal_F_000 960
_exptl_crystal_size_max 0.14
_exptl_crystal_size_mid 0.03
_exptl_crystal_size_min 0.02
_refine_diff_density_max 0.370
_refine_diff_density_min -0.318
_refine_diff_density_rms 0.064
_refine_ls_extinction_method none
_refine_ls_goodness_of_fit_ref 1.055
_refine_ls_hydrogen_treatment constr
_refine_ls_matrix_type full
_refine_ls_number_parameters 122
_refine_ls_number_reflns 3286
_refine_ls_number_restraints 0
_refine_ls_restrained_S_all 1.055
_refine_ls_R_factor_all 0.0549
_refine_ls_R_factor_gt 0.0410
_refine_ls_shift/su_max 0.000
_refine_ls_shift/su_mean 0.000
_refine_ls_structure_factor_coef Fsqd
_refine_ls_weighting_details 'calc w=1/[\s^2^(Fo^2^)+(0.0499P)^2^+2.3682P] where P=(Fo^2^+2Fc^2^)/3'
_refine_ls_weighting_scheme calc
_refine_ls_wR_factor_gt 0.1039
_refine_ls_wR_factor_ref 0.1117
_reflns_number_gt 2639
_reflns_number_total 3286
_reflns_threshold_expression >2sigma(I)
_cod_data_source_file c3dt50254f.txt
_cod_data_source_block safin262-1
_cod_original_cell_volume 2455.70(13)
_cod_original_sg_symbol_H-M 'C 2/c'
_cod_database_code 7022913

loop_
_symmetry_equiv_pos_as_xyz
'x, y, z'
'-x, y, -z+1/2'
'x+1/2, y+1/2, z'
'-x+1/2, y+1/2, -z+1/2'
'-x, -y, -z'
'x, -y, z-1/2'
'-x+1/2, -y+1/2, -z'
'x+1/2, -y+1/2, z-1/2'

loop_
_atom_site_label
_atom_site_type_symbol
_atom_site_fract_x
_atom_site_fract_y
_atom_site_fract_z
_atom_site_U_iso_or_equiv
_atom_site_adp_type
_atom_site_occupancy
_atom_site_symmetry_multiplicity
_atom_site_calc_flag
_atom_site_refinement_flags
S1 S 0.15882(3) 0.35650(6) 0.22070(3) 0.02982(13) Uani 1 1 d .
P2 P 0.13145(2) 0.24303(5) 0.12612(2) 0.02115(12) Uani 1 1 d .
O3 O 0.11012(7) 0.05218(15) 0.13504(7) 0.0254(3) Uani 1 1 d .
C4 C 0.15950(11) -0.0602(2) 0.18067(11) 0.0288(4) Uani 1 1 d .
H4 H 0.2040 0.0041 0.2008 0.035 Uiso 1 1 calc R
C5 C 0.11557(15) -0.1249(3) 0.24753(14) 0.0480(6) Uani 1 1 d .
H5A H 0.1013 -0.0314 0.2808 0.072 Uiso 1 1 calc R
H5B H 0.1466 -0.2040 0.2775 0.072 Uiso 1 1 calc R
H5C H 0.0702 -0.1817 0.2280 0.072 Uiso 1 1 calc R
C6 C 0.18593(14) -0.1972(3) 0.12797(13) 0.0418(5) Uani 1 1 d .
H6A H 0.1424 -0.2594 0.1075 0.063 Uiso 1 1 calc R
H6B H 0.2191 -0.2733 0.1571 0.063 Uiso 1 1 calc R
H6C H 0.2135 -0.1481 0.0850 0.063 Uiso 1 1 calc R
O7 O 0.05929(7) 0.31120(16) 0.08157(7) 0.0259(3) Uani 1 1 d .
C8 C -0.01345(10) 0.3254(2) 0.11990(11) 0.0281(4) Uani 1 1 d .
H8 H -0.0078 0.2871 0.1748 0.034 Uiso 1 1 calc R
C9 C -0.06724(14) 0.2124(4) 0.07725(17) 0.0643(8) Uani 1 1 d .
H9A H -0.0737 0.2514 0.0237 0.096 Uiso 1 1 calc R
H9B H -0.1159 0.2137 0.1028 0.096 Uiso 1 1 calc R
H9C H -0.0472 0.0982 0.0773 0.096 Uiso 1 1 calc R
C10 C -0.03511(16) 0.5064(3) 0.11846(18) 0.0611(8) Uani 1 1 d .
H10A H 0.0029 0.5718 0.1471 0.092 Uiso 1 1 calc R
H10B H -0.0841 0.5203 0.1427 0.092 Uiso 1 1 calc R
H10C H -0.0383 0.5454 0.0647 0.092 Uiso 1 1 calc R
N11 N 0.19717(8) 0.24614(17) 0.05988(8) 0.0222(3) Uani 1 1 d .
C12 C 0.18023(10) 0.1660(2) -0.01547(10) 0.0263(4) Uani 1 1 d .
H12A H 0.1537 0.2461 -0.0501 0.032 Uiso 1 1 calc R
H12B H 0.1470 0.0683 -0.0079 0.032 Uiso 1 1 calc R
C13 C 0.25268(10) 0.1101(2) -0.05210(11) 0.0251(3) Uani 1 1 d .
H13A H 0.2773 0.0235 -0.0194 0.030 Uiso 1 1 calc R
H13B H 0.2416 0.0610 -0.1037 0.030 Uiso 1 1 calc R

loop_
_atom_site_aniso_label
_atom_site_aniso_U_11
_atom_site_aniso_U_22
_atom_site_aniso_U_33
_atom_site_aniso_U_23
_atom_site_aniso_U_13
_atom_site_aniso_U_12
S1 0.0315(3) 0.0325(2) 0.0256(2) -0.00569(17) 0.00313(17) -0.00252(18)
P2 0.0185(2) 0.0222(2) 0.0229(2) -0.00100(15) 0.00300(15) 0.00097(15)
O3 0.0228(6) 0.0245(6) 0.0289(6) 0.0015(5) -0.0001(5) -0.0015(5)
C4 0.0314(9) 0.0232(9) 0.0316(10) 0.0033(7) -0.0022(7) 0.0013(7)
C5 0.0607(16) 0.0448(13) 0.0390(13) 0.0116(9) 0.0125(11) 0.0032(11)
C6 0.0554(14) 0.0310(10) 0.0393(12) 0.0027(8) 0.0047(10) 0.0117(10)
O7 0.0204(6) 0.0333(7) 0.0242(6) 0.0029(5) 0.0046(5) 0.0052(5)
C8 0.0196(8) 0.0386(10) 0.0263(9) 0.0040(7) 0.0053(6) 0.0039(7)
C9 0.0301(12) 0.109(2) 0.0535(16) -0.0214(15) 0.0035(11) -0.0190(14)
C10 0.0602(17) 0.0478(14) 0.077(2) 0.0214(12) 0.0405(14) 0.0282(12)
N11 0.0203(7) 0.0216(7) 0.0249(7) -0.0057(5) 0.0052(5) -0.0026(5)
C12 0.0226(8) 0.0302(9) 0.0261(9) -0.0075(6) 0.0024(6) -0.0051(7)
C13 0.0255(8) 0.0210(8) 0.0290(9) -0.0060(6) 0.0067(6) -0.0035(6)

loop_
_atom_type_symbol
_atom_type_description
_atom_type_scat_dispersion_real
_atom_type_scat_dispersion_imag
_atom_type_scat_source
C C 0.0033 0.0016 'International Tables Vol C Tables 4.2.6.8 and 6.1.1.4'
H H 0.0000 0.0000 'International Tables Vol C Tables 4.2.6.8 and 6.1.1.4'
N N 0.0061 0.0033 'International Tables Vol C Tables 4.2.6.8 and 6.1.1.4'
O O 0.0106 0.0060 'International Tables Vol C Tables 4.2.6.8 and 6.1.1.4'
P P 0.1023 0.0942 'International Tables Vol C Tables 4.2.6.8 and 6.1.1.4'
S S 0.1246 0.1234 'International Tables Vol C Tables 4.2.6.8 and 6.1.1.4'

loop_
_geom_angle_atom_site_label_1
_geom_angle_atom_site_label_2
_geom_angle_atom_site_label_3
_geom_angle
_geom_angle_site_symmetry_1
O7 P2 O3 100.76(7) .
O7 P2 N11 103.67(7) .
O3 P2 N11 104.86(7) .
O7 P2 S1 116.10(5) .
O3 P2 S1 115.46(5) .
N11 P2 S1 114.27(6) .
C4 O3 P2 119.97(11) .
O3 C4 C5 107.97(17) .
O3 C4 C6 108.08(15) .
C5 C4 C6 112.84(17) .
O3 C4 H4 109.3 .
C5 C4 H4 109.3 .
C6 C4 H4 109.3 .
C4 C5 H5A 109.5 .
C4 C5 H5B 109.5 .
H5A C5 H5B 109.5 .
C4 C5 H5C 109.5 .
H5A C5 H5C 109.5 .
H5B C5 H5C 109.5 .
C4 C6 H6A 109.5 .
C4 C6 H6B 109.5 .
H6A C6 H6B 109.5 .
C4 C6 H6C 109.5 .
H6A C6 H6C 109.5 .
H6B C6 H6C 109.5 .
C8 O7 P2 121.40(11) .
O7 C8 C10 107.19(16) .
O7 C8 C9 106.91(17) .
C10 C8 C9 114.4(2) .
O7 C8 H8 109.4 .
C10 C8 H8 109.4 .
C9 C8 H8 109.4 .
C8 C9 H9A 109.5 .
C8 C9 H9B 109.5 .
H9A C9 H9B 109.5 .
C8 C9 H9C 109.5 .
H9A C9 H9C 109.5 .
H9B C9 H9C 109.5 .
C8 C10 H10A 109.5 .
C8 C10 H10B 109.5 .
H10A C10 H10B 109.5 .
C8 C10 H10C 109.5 .
H10A C10 H10C 109.5 .
H10B C10 H10C 109.5 .
C13 N11 C12 111.98(13) 7
C13 N11 P2 121.09(11) 7
C12 N11 P2 118.00(11) .
N11 C12 C13 109.67(14) .
N11 C12 H12A 109.7 .
C13 C12 H12A 109.7 .
N11 C12 H12B 109.7 .
C13 C12 H12B 109.7 .
H12A C12 H12B 108.2 .
N11 C13 C12 109.36(13) 7
N11 C13 H13A 109.8 7
C12 C13 H13A 109.8 .
N11 C13 H13B 109.8 7
C12 C13 H13B 109.8 .
H13A C13 H13B 108.2 .

loop_
_geom_bond_atom_site_label_1
_geom_bond_atom_site_label_2
_geom_bond_distance
_geom_bond_site_symmetry_2
S1 P2 1.9228(6) .
P2 O7 1.5796(13) .
P2 O3 1.5811(13) .
P2 N11 1.6520(15) .
O3 C4 1.474(2) .
C4 C5 1.499(3) .
C4 C6 1.506(3) .
C4 H4 1.0000 .
C5 H5A 0.9800 .
C5 H5B 0.9800 .
C5 H5C 0.9800 .
C6 H6A 0.9800 .
C6 H6B 0.9800 .
C6 H6C 0.9800 .
O7 C8 1.469(2) .
C8 C10 1.498(3) .
C8 C9 1.498(3) .
C8 H8 1.0000 .
C9 H9A 0.9800 .
C9 H9B 0.9800 .
C9 H9C 0.9800 .
C10 H10A 0.9800 .
C10 H10B 0.9800 .
C10 H10C 0.9800 .
N11 C13 1.463(2) 7
N11 C12 1.476(2) .
C12 C13 1.514(2) .
C12 H12A 0.9900 .
C12 H12B 0.9900 .
C13 N11 1.463(2) 7
C13 H13A 0.9900 .
C13 H13B 0.9900 .

loop_
_geom_torsion_atom_site_label_1
_geom_torsion_atom_site_label_2
_geom_torsion_atom_site_label_3
_geom_torsion_atom_site_label_4
_geom_torsion
_geom_torsion_site_symmetry_1
_geom_torsion_site_symmetry_4
O7 P2 O3 C4 -174.33(12) . .
N11 P2 O3 C4 78.25(14) . .
S1 P2 O3 C4 -48.43(14) . .
P2 O3 C4 C5 117.77(16) . .
P2 O3 C4 C6 -119.87(15) . .
O3 P2 O7 C8 70.38(14) . .
N11 P2 O7 C8 178.73(13) . .
S1 P2 O7 C8 -55.10(14) . .
P2 O7 C8 C10 118.86(19) . .
P2 O7 C8 C9 -118.02(19) . .
O7 P2 N11 C13 93.61(14) . 7
O3 P2 N11 C13 -161.12(13) . 7
S1 P2 N11 C13 -33.71(15) . 7
O7 P2 N11 C12 -51.04(14) . .
O3 P2 N11 C12 54.23(14) . .
S1 P2 N11 C12 -178.36(11) . .
C13 N11 C12 C13 58.4(2) 7 .
P2 N11 C12 C13 -153.90(12) . .
N11 C12 C13 N11 -56.8(2) . 7
